data_4511523
loop_
_publ_author_name
'Trivedi, Darshak R.'
'Dastidar, Parthasarathi'

_publ_section_title
;
 Cation-Induced Supramolecular Isomerism in the Hydrogen-Bonded Network of
 Secondary Ammonium Monocarboxylate Salts:&#x2009; A New Class of Organo
 Gelator and Their Structures
;
_journal_issue 9
_journal_name_full 'Crystal Growth &amp; Design'
_journal_page_first 2114
_journal_paper_doi 10.1021/cg060325c
_journal_volume 6
_journal_year 2006
_chemical_formula_sum 'C23 H23 Cl N O2.5'
_chemical_formula_weight 388.87
_chemical_name_systematic
; 
 ? 
;
_space_group_IT_number 1
_symmetry_cell_setting triclinic
_symmetry_space_group_name_Hall 'P 1'
_symmetry_space_group_name_H-M 'P 1'
_atom_sites_solution_hydrogens geom
_atom_sites_solution_primary direct
_atom_sites_solution_secondary difmap
_audit_creation_method SHELXL-97
_cell_angle_alpha 85.680(5)
_cell_angle_beta 78.101(5)
_cell_angle_gamma 87.955(5)
_cell_formula_units_Z 2
_cell_length_a 8.552(3)
_cell_length_b 10.137(3)
_cell_length_c 12.372(4)
_cell_measurement_temperature 293(2)
_cell_volume 1046.3(6)
_computing_cell_refinement 'BRUKER AXS SMART 3'
_computing_data_collection 'BRUKER AXS SMART 3'
_computing_data_reduction 'BRUKER AXS SMART 3'
_computing_molecular_graphics 'PLATON; 'MERCURY 1.2'
_computing_structure_refinement 'SHELXL-97 (Sheldrick, 1997)'
_computing_structure_solution 'SHELXS-97 (Sheldrick, 1990)'
_diffrn_ambient_temperature 293(2)
_diffrn_detector_area_resol_mean 0.3
_diffrn_measured_fraction_theta_full 0.978
_diffrn_measured_fraction_theta_max 0.978
_diffrn_measurement_device_type 'BRUKER SMART CCD AREA DETECTOR'
_diffrn_measurement_method PHI-OMEGA
_diffrn_radiation_monochromator graphite
_diffrn_radiation_source 'fine-focus sealed tube'
_diffrn_radiation_type MoK\a
_diffrn_radiation_wavelength 0.71073
_diffrn_reflns_av_R_equivalents 0.0137
_diffrn_reflns_av_sigmaI/netI 0.0284
_diffrn_reflns_limit_h_max 4
_diffrn_reflns_limit_h_min -9
_diffrn_reflns_limit_k_max 10
_diffrn_reflns_limit_k_min -10
_diffrn_reflns_limit_l_max 13
_diffrn_reflns_limit_l_min -13
_diffrn_reflns_number 4154
_diffrn_reflns_theta_full 22.50
_diffrn_reflns_theta_max 22.50
_diffrn_reflns_theta_min 2.02
_diffrn_standards_decay_% '<10 %'
_exptl_absorpt_coefficient_mu 0.202
_exptl_absorpt_correction_type SADABS
_exptl_crystal_colour COLOURLESS
_exptl_crystal_density_diffrn 1.234
_exptl_crystal_density_method 'not measured'
_exptl_crystal_description PLATE
_exptl_crystal_F_000 410
_exptl_crystal_size_max '0.35 mm'
_exptl_crystal_size_mid '0.28 mm'
_exptl_crystal_size_min '0.19 mm'
_refine_diff_density_max 0.444
_refine_diff_density_min -0.277
_refine_diff_density_rms 0.044
_refine_ls_abs_structure_details 'Flack H D (1983), Acta Cryst. A39, 876-881'
_refine_ls_abs_structure_Flack 0.09(10)
_refine_ls_extinction_method none
_refine_ls_goodness_of_fit_ref 1.067
_refine_ls_hydrogen_treatment mixed
_refine_ls_matrix_type full
_refine_ls_number_parameters 520
_refine_ls_number_reflns 3365
_refine_ls_number_restraints 3
_refine_ls_restrained_S_all 1.066
_refine_ls_R_factor_all 0.0434
_refine_ls_R_factor_gt 0.0428
_refine_ls_shift/su_max 0.000
_refine_ls_shift/su_mean 0.000
_refine_ls_structure_factor_coef Fsqd
_refine_ls_weighting_details 'calc w=1/[\s^2^(Fo^2^)+(0.0788P)^2^+0.2735P] where P=(Fo^2^+2Fc^2^)/3'
_refine_ls_weighting_scheme calc
_refine_ls_wR_factor_gt 0.1229
_refine_ls_wR_factor_ref 0.1236
_reflns_number_gt 3302
_reflns_number_total 3365
_reflns_threshold_expression >2sigma(I)
_cod_data_source_file cg060325csi20060602_072026.cif
_cod_data_source_block dt0967
_cod_depositor_comments
;
The following automatic conversions were performed:

'_symmetry_cell_setting' value 'TRICLINIC' changed to 'triclinic'
according to
/usr/data/users/saulius/automatic-downloads/retrospective/ACS/lib/dictionaries/cif_core.dic
dictionary named 'cif_core.dic' version 2.4.2 from 2011-04-26.

Automatic conversion script
Id: cif_fix_values 2281 2013-09-26 08:29:07Z andrius 
;
_cod_original_cell_volume 1046.3(5)
_cod_original_formula_sum 'C23 H23 Cl N O2.50'
_cod_database_code 4511523

loop_
_symmetry_equiv_pos_as_xyz
'x, y, z'

loop_
_atom_site_label
_atom_site_type_symbol
_atom_site_fract_x
_atom_site_fract_y
_atom_site_fract_z
_atom_site_U_iso_or_equiv
_atom_site_adp_type
_atom_site_occupancy
_atom_site_symmetry_multiplicity
_atom_site_calc_flag
_atom_site_refinement_flags
Cl1 Cl 0.3657(3) 0.80398(18) 0.55466(14) 0.1187(6) Uani 1 1 d .
Cl2 Cl -0.2162(3) 0.0810(2) 0.31776(15) 0.1330(8) Uani 1 1 d .
N1 N 0.8901(4) 0.6563(4) 0.9251(3) 0.0510(8) Uani 1 1 d .
N2 N 0.4810(5) 0.3929(3) 0.9278(3) 0.0455(7) Uani 1 1 d .
O1 O 0.7097(4) 0.9320(3) 0.9228(3) 0.0861(11) Uani 1 1 d .
O2 O 0.5951(4) 0.7463(2) 0.9055(3) 0.0645(8) Uani 1 1 d .
O3 O 0.1688(3) 0.4315(2) -0.0784(2) 0.0564(7) Uani 1 1 d .
O4 O -0.0842(3) 0.3734(2) -0.0453(2) 0.0587(7) Uani 1 1 d .
O1W O 0.6864(4) 0.1857(4) 0.9477(3) 0.0744(10) Uani 1 1 d .
C1 C 0.6042(6) 0.8707(4) 0.8955(4) 0.0606(11) Uani 1 1 d .
C2 C 0.4821(5) 0.9467(4) 0.8421(3) 0.0572(10) Uani 1 1 d .
H2 H 0.4640 1.0355 0.8557 0.069 Uiso 1 1 calc R
C3 C 0.4001(5) 0.8958(4) 0.7779(3) 0.0556(10) Uani 1 1 d .
H3 H 0.4180 0.8065 0.7662 0.067 Uiso 1 1 calc R
C4 C 0.2825(5) 0.9661(4) 0.7223(3) 0.0547(10) Uani 1 1 d .
C5 C 0.2553(6) 0.9318(4) 0.6208(4) 0.0668(12) Uani 1 1 d .
C6 C 0.1411(7) 0.9966(5) 0.5712(4) 0.0784(14) Uani 1 1 d .
H6 H 0.1270 0.9711 0.5032 0.094 Uiso 1 1 calc R
C7 C 0.0490(7) 1.0965(5) 0.6190(5) 0.0874(16) Uani 1 1 d .
H7 H -0.0284 1.1389 0.5852 0.105 Uiso 1 1 calc R
C8 C 0.0740(7) 1.1343(6) 0.7215(5) 0.0884(16) Uani 1 1 d .
H8 H 0.0139 1.2031 0.7564 0.106 Uiso 1 1 calc R
C9 C 0.1881(6) 1.0681(5) 0.7690(4) 0.0734(13) Uani 1 1 d .
H9 H 0.2026 1.0937 0.8368 0.088 Uiso 1 1 calc R
C11 C 0.7051(7) 0.7604(6) 1.1738(4) 0.0864(16) Uani 1 1 d .
H11 H 0.7041 0.8446 1.1384 0.104 Uiso 1 1 calc R
C12 C 0.5956(8) 0.7306(9) 1.2692(5) 0.106(2) Uani 1 1 d .
H12 H 0.5240 0.7958 1.2993 0.127 Uiso 1 1 calc R
C13 C 0.5901(9) 0.6093(10) 1.3196(5) 0.117(2) Uani 1 1 d .
H13 H 0.5129 0.5895 1.3830 0.140 Uiso 1 1 calc R
C14 C 0.7005(10) 0.5121(7) 1.2768(5) 0.104(2) Uani 1 1 d .
H14 H 0.6978 0.4272 1.3114 0.125 Uiso 1 1 calc R
C15 C 0.8132(8) 0.5437(5) 1.1828(4) 0.0814(15) Uani 1 1 d .
H15 H 0.8885 0.4799 1.1548 0.098 Uiso 1 1 calc R
C16 C 0.8168(6) 0.6677(5) 1.1294(4) 0.0664(12) Uani 1 1 d .
C17 C 0.9376(6) 0.7039(4) 1.0257(4) 0.0655(11) Uani 1 1 d .
H17A H 1.0408 0.6652 1.0324 0.079 Uiso 1 1 calc R
H17B H 0.9480 0.7993 1.0168 0.079 Uiso 1 1 calc R
C18 C 0.9978(6) 0.7060(4) 0.8195(4) 0.0647(11) Uani 1 1 d .
H18A H 0.9954 0.8020 0.8143 0.078 Uiso 1 1 calc R
H18B H 1.1067 0.6763 0.8203 0.078 Uiso 1 1 calc R
C19 C 0.9487(5) 0.6581(4) 0.7213(4) 0.0607(11) Uani 1 1 d .
C20 C 0.8487(7) 0.7328(6) 0.6648(4) 0.0829(16) Uani 1 1 d .
H20 H 0.8136 0.8166 0.6862 0.100 Uiso 1 1 calc R
C21 C 0.7999(7) 0.6807(9) 0.5740(5) 0.101(2) Uani 1 1 d .
H21 H 0.7270 0.7276 0.5387 0.121 Uiso 1 1 calc R
C22 C 0.8597(8) 0.5626(9) 0.5392(5) 0.0994(19) Uani 1 1 d .
H22 H 0.8327 0.5309 0.4770 0.119 Uiso 1 1 calc R
C23 C 0.9578(8) 0.4906(6) 0.5935(5) 0.0877(15) Uani 1 1 d .
H23 H 0.9948 0.4080 0.5699 0.105 Uiso 1 1 calc R
C24 C 1.0044(6) 0.5368(5) 0.6831(4) 0.0686(12) Uani 1 1 d .
H24 H 1.0742 0.4861 0.7185 0.082 Uiso 1 1 calc R
C25 C 0.0596(5) 0.3534(3) -0.0376(3) 0.0472(9) Uani 1 1 d .
C26 C 0.1025(5) 0.2304(4) 0.0257(3) 0.0508(9) Uani 1 1 d .
H26 H 0.2098 0.2049 0.0144 0.061 Uiso 1 1 calc R
C27 C 0.0007(5) 0.1557(4) 0.0960(3) 0.0561(10) Uani 1 1 d .
H27 H -0.1070 0.1799 0.1067 0.067 Uiso 1 1 calc R
C28 C 0.0453(6) 0.0367(4) 0.1588(4) 0.0617(11) Uani 1 1 d .
C29 C -0.0459(7) -0.0076(5) 0.2612(4) 0.0777(14) Uani 1 1 d .
C30 C 0.0009(11) -0.1208(6) 0.3196(5) 0.107(2) Uani 1 1 d .
H30 H -0.0612 -0.1473 0.3882 0.129 Uiso 1 1 calc R
C31 C 0.1363(10) -0.1942(7) 0.2787(7) 0.105(2) Uani 1 1 d .
H31 H 0.1659 -0.2699 0.3176 0.126 Uiso 1 1 calc R
C32 C 0.2271(9) -0.1492(5) 0.1756(6) 0.0973(18) Uani 1 1 d .
H32 H 0.3201 -0.1948 0.1452 0.117 Uiso 1 1 calc R
C33 C 0.1800(7) -0.0396(4) 0.1202(4) 0.0733(13) Uani 1 1 d .
H33 H 0.2424 -0.0138 0.0514 0.088 Uiso 1 1 calc R
C35 C 0.2692(6) 0.4618(5) 1.1857(4) 0.0717(12) Uani 1 1 d .
H35 H 0.2421 0.5450 1.1570 0.086 Uiso 1 1 calc R
C36 C 0.1759(8) 0.4079(7) 1.2802(4) 0.0915(17) Uani 1 1 d .
H36 H 0.0890 0.4560 1.3169 0.110 Uiso 1 1 calc R
C37 C 0.2090(9) 0.2846(7) 1.3212(4) 0.0967(19) Uani 1 1 d .
H37 H 0.1422 0.2462 1.3838 0.116 Uiso 1 1 calc R
C38 C 0.3408(9) 0.2175(6) 1.2701(4) 0.0890(17) Uani 1 1 d .
H38 H 0.3659 0.1342 1.2995 0.107 Uiso 1 1 calc R
C39 C 0.4367(7) 0.2710(5) 1.1761(4) 0.0720(12) Uani 1 1 d .
H39 H 0.5255 0.2233 1.1415 0.086 Uiso 1 1 calc R
C40 C 0.4028(5) 0.3960(4) 1.1315(3) 0.0542(10) Uani 1 1 d .
C41 C 0.5057(5) 0.4566(4) 1.0278(3) 0.0551(10) Uani 1 1 d .
H41A H 0.4803 0.5504 1.0203 0.066 Uiso 1 1 calc R
H41B H 0.6171 0.4467 1.0332 0.066 Uiso 1 1 calc R
C42 C 0.5729(5) 0.4549(4) 0.8209(3) 0.0581(10) Uani 1 1 d .
H42A H 0.5427 0.5478 0.8139 0.070 Uiso 1 1 calc R
H42B H 0.6863 0.4489 0.8211 0.070 Uiso 1 1 calc R
C43 C 0.5411(5) 0.3880(4) 0.7242(3) 0.0541(10) Uani 1 1 d .
C44 C 0.4334(7) 0.4419(5) 0.6624(4) 0.0757(13) Uani 1 1 d .
H44 H 0.3795 0.5207 0.6816 0.091 Uiso 1 1 calc R
C45 C 0.4054(8) 0.3802(8) 0.5732(5) 0.101(2) Uani 1 1 d .
H45 H 0.3326 0.4173 0.5326 0.121 Uiso 1 1 calc R
C46 C 0.4849(7) 0.2634(6) 0.5437(4) 0.0878(16) Uani 1 1 d .
H46 H 0.4663 0.2221 0.4831 0.105 Uiso 1 1 calc R
C47 C 0.5893(7) 0.2095(6) 0.6029(4) 0.0857(15) Uani 1 1 d .
H47 H 0.6417 0.1302 0.5833 0.103 Uiso 1 1 calc R
C48 C 0.6201(6) 0.2703(4) 0.6925(4) 0.0677(12) Uani 1 1 d .
H48 H 0.6939 0.2323 0.7319 0.081 Uiso 1 1 calc R
H1N1 H 0.903(5) 0.574(5) 0.928(3) 0.049(11) Uiso 1 1 d .
H1N2 H 0.778(7) 0.692(5) 0.917(4) 0.079(14) Uiso 1 1 d .
H2N1 H 0.519(5) 0.310(5) 0.934(3) 0.050(11) Uiso 1 1 d .
H2N2 H 0.383(6) 0.388(4) 0.924(3) 0.044(11) Uiso 1 1 d .
H1W H 0.776(7) 0.230(5) 0.946(4) 0.071(14) Uiso 1 1 d .
H2W H 0.709(8) 0.121(7) 0.937(5) 0.10(2) Uiso 1 1 d .

loop_
_atom_site_aniso_label
_atom_site_aniso_U_11
_atom_site_aniso_U_22
_atom_site_aniso_U_33
_atom_site_aniso_U_23
_atom_site_aniso_U_13
_atom_site_aniso_U_12
Cl1 0.1390(15) 0.1265(12) 0.1017(10) -0.0589(9) -0.0408(10) 0.0497(11)
Cl2 0.1408(17) 0.1262(12) 0.0998(11) 0.0090(10) 0.0428(11) 0.0047(12)
N1 0.050(2) 0.0408(19) 0.064(2) -0.0049(15) -0.0147(16) -0.0030(15)
N2 0.0384(19) 0.0378(17) 0.0602(19) -0.0046(13) -0.0091(15) -0.0036(14)
O1 0.082(2) 0.0450(15) 0.147(3) -0.0148(18) -0.057(2) 0.0006(17)
O2 0.0684(19) 0.0382(15) 0.092(2) -0.0027(13) -0.0278(17) -0.0012(13)
O3 0.0413(15) 0.0566(16) 0.0699(17) 0.0078(14) -0.0119(13) -0.0044(13)
O4 0.0416(16) 0.0505(14) 0.0857(19) 0.0022(13) -0.0192(14) -0.0006(12)
O1W 0.057(2) 0.0449(17) 0.130(3) -0.0222(18) -0.036(2) 0.0070(17)
C1 0.060(3) 0.046(2) 0.077(3) -0.0050(19) -0.016(2) 0.005(2)
C2 0.065(3) 0.0425(18) 0.061(2) -0.0061(18) -0.006(2) 0.0049(19)
C3 0.061(3) 0.049(2) 0.056(2) -0.0065(18) -0.009(2) 0.0057(19)
C4 0.056(2) 0.0479(19) 0.057(2) -0.0024(18) -0.0041(19) -0.0015(18)
C5 0.069(3) 0.065(2) 0.066(3) -0.009(2) -0.011(2) -0.003(2)
C6 0.075(3) 0.091(3) 0.072(3) 0.003(3) -0.026(3) -0.004(3)
C7 0.084(4) 0.077(3) 0.096(4) 0.003(3) -0.012(3) 0.018(3)
C8 0.082(4) 0.094(3) 0.089(4) -0.017(3) -0.018(3) 0.033(3)
C9 0.074(3) 0.080(3) 0.064(3) -0.010(2) -0.012(2) 0.023(3)
C11 0.082(4) 0.108(4) 0.075(3) -0.024(3) -0.028(3) 0.027(3)
C12 0.091(4) 0.149(6) 0.078(4) -0.025(4) -0.019(4) 0.036(4)
C13 0.097(5) 0.190(8) 0.067(4) -0.027(5) -0.016(3) -0.020(5)
C14 0.149(6) 0.110(4) 0.061(3) -0.004(3) -0.035(4) -0.027(4)
C15 0.103(4) 0.080(3) 0.069(3) -0.020(3) -0.030(3) 0.005(3)
C16 0.065(3) 0.078(3) 0.068(3) -0.023(2) -0.033(2) 0.002(2)
C17 0.057(3) 0.067(2) 0.079(3) -0.017(2) -0.023(2) -0.004(2)
C18 0.052(2) 0.054(2) 0.083(3) 0.002(2) -0.005(2) -0.011(2)
C19 0.049(2) 0.066(3) 0.060(2) 0.011(2) 0.001(2) -0.006(2)
C20 0.071(3) 0.091(3) 0.072(3) 0.024(3) 0.005(3) 0.014(3)
C21 0.064(3) 0.171(6) 0.057(3) 0.038(4) -0.007(3) -0.001(4)
C22 0.076(4) 0.159(6) 0.058(3) -0.006(4) -0.001(3) -0.015(4)
C23 0.089(4) 0.104(4) 0.070(3) -0.013(3) -0.010(3) -0.010(3)
C24 0.061(3) 0.078(3) 0.063(3) -0.001(2) -0.007(2) -0.001(2)
C25 0.044(2) 0.0470(19) 0.051(2) -0.0098(17) -0.0098(17) 0.0025(18)
C26 0.046(2) 0.0506(19) 0.056(2) -0.0088(17) -0.0102(19) 0.0018(18)
C27 0.055(2) 0.059(2) 0.055(2) -0.0059(19) -0.013(2) 0.005(2)
C28 0.075(3) 0.052(2) 0.062(2) -0.007(2) -0.021(2) -0.005(2)
C29 0.101(4) 0.069(3) 0.062(3) -0.001(2) -0.015(3) -0.013(3)
C30 0.175(7) 0.087(4) 0.064(3) 0.017(3) -0.032(4) -0.052(5)
C31 0.117(5) 0.093(4) 0.119(5) -0.025(4) -0.050(5) 0.006(4)
C32 0.106(5) 0.075(3) 0.120(5) -0.010(3) -0.047(4) 0.014(3)
C33 0.086(4) 0.053(2) 0.084(3) -0.001(2) -0.029(3) 0.004(3)
C35 0.073(3) 0.076(3) 0.067(3) -0.014(2) -0.016(3) 0.014(2)
C36 0.080(4) 0.129(5) 0.059(3) -0.013(3) 0.001(3) 0.015(3)
C37 0.105(5) 0.134(5) 0.047(3) 0.003(3) -0.006(3) -0.028(4)
C38 0.127(5) 0.081(3) 0.063(3) 0.011(3) -0.032(3) -0.008(4)
C39 0.075(3) 0.073(3) 0.068(3) -0.001(2) -0.019(3) 0.006(2)
C40 0.058(2) 0.055(2) 0.054(2) -0.0110(18) -0.020(2) -0.0058(19)
C41 0.052(2) 0.0495(19) 0.066(2) -0.0114(18) -0.014(2) -0.0062(18)
C42 0.056(2) 0.045(2) 0.068(3) -0.0032(19) 0.001(2) -0.0115(18)
C43 0.049(2) 0.057(2) 0.051(2) 0.0012(18) 0.0010(19) -0.0128(19)
C44 0.069(3) 0.089(3) 0.064(3) 0.003(2) -0.007(2) 0.005(3)
C45 0.076(4) 0.154(6) 0.074(3) 0.006(4) -0.026(3) -0.004(4)
C46 0.081(4) 0.118(4) 0.064(3) -0.020(3) -0.008(3) -0.013(4)
C47 0.089(4) 0.095(4) 0.070(3) -0.023(3) -0.002(3) -0.003(3)
C48 0.068(3) 0.071(3) 0.064(3) -0.011(2) -0.009(2) 0.003(2)

loop_
_atom_type_symbol
_atom_type_description
_atom_type_scat_dispersion_real
_atom_type_scat_dispersion_imag
_atom_type_scat_source
C C 0.0033 0.0016 'International Tables Vol C Tables 4.2.6.8 and 6.1.1.4'
H H 0.0000 0.0000 'International Tables Vol C Tables 4.2.6.8 and 6.1.1.4'
N N 0.0061 0.0033 'International Tables Vol C Tables 4.2.6.8 and 6.1.1.4'
O O 0.0106 0.0060 'International Tables Vol C Tables 4.2.6.8 and 6.1.1.4'
Cl Cl 0.1484 0.1585 'International Tables Vol C Tables 4.2.6.8 and 6.1.1.4'

loop_
_geom_angle_atom_site_label_1
_geom_angle_atom_site_label_2
_geom_angle_atom_site_label_3
_geom_angle
_geom_angle_site_symmetry_1
_geom_angle_site_symmetry_3
C18 N1 C17 112.4(3) . .
C18 N1 H1N1 105(3) . .
C17 N1 H1N1 107(3) . .
C18 N1 H1N2 104(3) . .
C17 N1 H1N2 112(3) . .
H1N1 N1 H1N2 117(4) . .
C41 N2 C42 113.9(3) . .
C41 N2 H2N1 106(3) . .
C42 N2 H2N1 106(3) . .
C41 N2 H2N2 114(3) . .
C42 N2 H2N2 109(3) . .
H2N1 N2 H2N2 107(4) . .
O1 O1 C1 0(10) 1 .
O2 O2 C1 0(10) 1 .
O1W O1W H1W 0(10) 1 .
O1W O1W H2W 0(10) 1 .
H1W O1W H2W 107(7) . .
O1 C1 O1 0.0(4) 1 .
O1 C1 O2 123.8(4) 1 .
O1 C1 O2 123.8(4) . .
O1 C1 O2 123.8(4) 1 1
O1 C1 O2 123.8(4) . 1
O2 C1 O2 0.0(3) . 1
O1 C1 C2 118.8(3) 1 .
O1 C1 C2 118.8(3) . .
O2 C1 C2 117.3(4) . .
O2 C1 C2 117.3(4) 1 .
C3 C2 C1 124.2(4) . .
C3 C2 H2 117.9 . .
C1 C2 H2 117.9 . .
C2 C3 C4 126.2(4) . .
C2 C3 H3 116.9 . .
C4 C3 H3 116.9 . .
C9 C4 C5 115.6(4) . .
C9 C4 C3 121.9(4) . .
C5 C4 C3 122.5(4) . .
C6 C5 C4 121.7(4) . .
C6 C5 Cl1 118.5(4) . .
C4 C5 Cl1 119.7(4) . .
C7 C6 C5 121.6(5) . .
C7 C6 H6 119.2 . .
C5 C6 H6 119.2 . .
C6 C7 C8 118.1(5) . .
C6 C7 H7 121.0 . .
C8 C7 H7 121.0 . .
C9 C8 C7 119.0(5) . .
C9 C8 H8 120.5 . .
C7 C8 H8 120.5 . .
C8 C9 C4 123.9(5) . .
C8 C9 H9 118.0 . .
C4 C9 H9 118.0 . .
C12 C11 C16 121.0(6) . .
C12 C11 H11 119.5 . .
C16 C11 H11 119.5 . .
C13 C12 C11 120.9(6) . .
C13 C12 H12 119.6 . .
C11 C12 H12 119.6 . .
C12 C13 C14 119.9(6) . .
C12 C13 H13 120.1 . .
C14 C13 H13 120.1 . .
C15 C14 C13 118.9(6) . .
C15 C14 H14 120.5 . .
C13 C14 H14 120.5 . .
C16 C15 C14 121.3(6) . .
C16 C15 H15 119.4 . .
C14 C15 H15 119.4 . .
C15 C16 C11 117.9(5) . .
C15 C16 C17 122.2(4) . .
C11 C16 C17 119.9(5) . .
C16 C17 N1 111.6(3) . .
C16 C17 H17A 109.3 . .
N1 C17 H17A 109.3 . .
C16 C17 H17B 109.3 . .
N1 C17 H17B 109.3 . .
H17A C17 H17B 108.0 . .
C19 C18 N1 111.5(3) . .
C19 C18 H18A 109.3 . .
N1 C18 H18A 109.3 . .
C19 C18 H18B 109.3 . .
N1 C18 H18B 109.3 . .
H18A C18 H18B 108.0 . .
C20 C19 C24 118.2(5) . .
C20 C19 C18 121.6(4) . .
C24 C19 C18 120.2(4) . .
C19 C20 C21 119.6(5) . .
C19 C20 H20 120.2 . .
C21 C20 H20 120.2 . .
C22 C21 C20 119.7(5) . .
C22 C21 H21 120.2 . .
C20 C21 H21 120.2 . .
C23 C22 C21 120.6(6) . .
C23 C22 H22 119.7 . .
C21 C22 H22 119.7 . .
C22 C23 C24 121.1(6) . .
C22 C23 H23 119.5 . .
C24 C23 H23 119.5 . .
C23 C24 C19 120.7(5) . .
C23 C24 H24 119.6 . .
C19 C24 H24 119.6 . .
O3 C25 O4 123.7(3) . .
O3 C25 C26 117.6(3) . .
O4 C25 C26 118.7(3) . .
C27 C26 C25 125.2(4) . .
C27 C26 H26 117.4 . .
C25 C26 H26 117.4 . .
C26 C27 C28 124.4(4) . .
C26 C27 H27 117.8 . .
C28 C27 H27 117.8 . .
C33 C28 C29 115.5(4) . .
C33 C28 C27 122.3(4) . .
C29 C28 C27 122.1(4) . .
C28 C29 C30 120.7(6) . .
C28 C29 Cl2 119.4(4) . .
C30 C29 Cl2 119.8(5) . .
C31 C30 C29 122.1(6) . .
C31 C30 H30 118.9 . .
C29 C30 H30 118.9 . .
C30 C31 C32 116.8(6) . .
C30 C31 H31 121.6 . .
C32 C31 H31 121.6 . .
C33 C32 C31 120.4(6) . .
C33 C32 H32 119.8 . .
C31 C32 H32 119.8 . .
C32 C33 C28 124.5(5) . .
C32 C33 H33 117.8 . .
C28 C33 H33 117.8 . .
C36 C35 C40 121.5(5) . .
C36 C35 H35 119.3 . .
C40 C35 H35 119.3 . .
C37 C36 C35 120.4(6) . .
C37 C36 H36 119.8 . .
C35 C36 H36 119.8 . .
C36 C37 C38 119.4(5) . .
C36 C37 H37 120.3 . .
C38 C37 H37 120.3 . .
C37 C38 C39 120.8(5) . .
C37 C38 H38 119.6 . .
C39 C38 H38 119.6 . .
C38 C39 C40 120.6(5) . .
C38 C39 H39 119.7 . .
C40 C39 H39 119.7 . .
C35 C40 C39 117.2(4) . .
C35 C40 C41 121.1(4) . .
C39 C40 C41 121.6(4) . .
N2 C41 C40 111.3(3) . .
N2 C41 H41A 109.4 . .
C40 C41 H41A 109.4 . .
N2 C41 H41B 109.4 . .
C40 C41 H41B 109.4 . .
H41A C41 H41B 108.0 . .
C43 C42 N2 111.2(3) . .
C43 C42 H42A 109.4 . .
N2 C42 H42A 109.4 . .
C43 C42 H42B 109.4 . .
N2 C42 H42B 109.4 . .
H42A C42 H42B 108.0 . .
C44 C43 C48 117.9(4) . .
C44 C43 C42 121.1(4) . .
C48 C43 C42 121.0(4) . .
C45 C44 C43 120.8(5) . .
C45 C44 H44 119.6 . .
C43 C44 H44 119.6 . .
C44 C45 C46 120.2(5) . .
C44 C45 H45 119.9 . .
C46 C45 H45 119.9 . .
C47 C46 C45 119.8(5) . .
C47 C46 H46 120.1 . .
C45 C46 H46 120.1 . .
C46 C47 C48 121.0(6) . .
C46 C47 H47 119.5 . .
C48 C47 H47 119.5 . .
C47 C48 C43 120.3(5) . .
C47 C48 H48 119.8 . .
C43 C48 H48 119.8 . .

loop_
_geom_bond_atom_site_label_1
_geom_bond_atom_site_label_2
_geom_bond_distance
_geom_bond_site_symmetry_2
Cl1 C5 1.730(5) .
Cl2 C29 1.732(6) .
N1 C18 1.499(6) .
N1 C17 1.503(6) .
N1 H1N1 0.83(5) .
N1 H1N2 1.04(6) .
N2 C41 1.494(5) .
N2 C42 1.498(5) .
N2 H2N1 0.90(5) .
N2 H2N2 0.85(5) .
O1 O1 0.000(9) 1
O1 C1 1.229(5) .
O2 O2 0.000(9) 1
O2 C1 1.262(5) .
O3 C25 1.246(4) .
O4 C25 1.261(5) .
O1W O1W 0.000(9) 1
O1W H1W 0.90(6) .
O1W H2W 0.70(7) .
C1 O1 1.229(5) 1
C1 O2 1.262(5) 1
C1 C2 1.507(6) .
C2 C3 1.307(6) .
C2 H2 0.9300 .
C3 C4 1.467(6) .
C3 H3 0.9300 .
C4 C9 1.375(6) .
C4 C5 1.395(6) .
C5 C6 1.379(7) .
C6 C7 1.355(8) .
C6 H6 0.9300 .
C7 C8 1.412(8) .
C7 H7 0.9300 .
C8 C9 1.370(7) .
C8 H8 0.9300 .
C9 H9 0.9300 .
C11 C12 1.368(9) .
C11 C16 1.376(7) .
C11 H11 0.9300 .
C12 C13 1.334(11) .
C12 H12 0.9300 .
C13 C14 1.396(11) .
C13 H13 0.9300 .
C14 C15 1.374(9) .
C14 H14 0.9300 .
C15 C16 1.373(7) .
C15 H15 0.9300 .
C16 C17 1.503(7) .
C17 H17A 0.9700 .
C17 H17B 0.9700 .
C18 C19 1.483(7) .
C18 H18A 0.9700 .
C18 H18B 0.9700 .
C19 C20 1.383(7) .
C19 C24 1.384(7) .
C20 C21 1.418(9) .
C20 H20 0.9300 .
C21 C22 1.350(10) .
C21 H21 0.9300 .
C22 C23 1.343(9) .
C22 H22 0.9300 .
C23 C24 1.371(8) .
C23 H23 0.9300 .
C24 H24 0.9300 .
C25 C26 1.498(5) .
C26 C27 1.312(5) .
C26 H26 0.9300 .
C27 C28 1.467(6) .
C27 H27 0.9300 .
C28 C33 1.385(7) .
C28 C29 1.396(7) .
C29 C30 1.400(8) .
C30 C31 1.380(11) .
C30 H30 0.9300 .
C31 C32 1.402(10) .
C31 H31 0.9300 .
C32 C33 1.354(7) .
C32 H32 0.9300 .
C33 H33 0.9300 .
C35 C36 1.361(8) .
C35 C40 1.378(7) .
C35 H35 0.9300 .
C36 C37 1.356(9) .
C36 H36 0.9300 .
C37 C38 1.360(9) .
C37 H37 0.9300 .
C38 C39 1.365(8) .
C38 H38 0.9300 .
C39 C40 1.388(6) .
C39 H39 0.9300 .
C40 C41 1.500(6) .
C41 H41A 0.9700 .
C41 H41B 0.9700 .
C42 C43 1.495(6) .
C42 H42A 0.9700 .
C42 H42B 0.9700 .
C43 C44 1.386(7) .
C43 C48 1.391(6) .
C44 C45 1.375(8) .
C44 H44 0.9300 .
C45 C46 1.379(9) .
C45 H45 0.9300 .
C46 C47 1.344(9) .
C46 H46 0.9300 .
C47 C48 1.384(7) .
C47 H47 0.9300 .
C48 H48 0.9300 .

loop_
_geom_hbond_atom_site_label_D
_geom_hbond_atom_site_label_H
_geom_hbond_atom_site_label_A
_geom_hbond_distance_DH
_geom_hbond_distance_HA
_geom_hbond_distance_DA
_geom_hbond_angle_DHA
_geom_hbond_site_symmetry_A
N1 H1N1 O4 0.83(5) 2.04(5) 2.870(4) 172(4) 1_656
N1 H1N1 O3 0.83(5) 2.64(5) 3.234(5) 129(4) 1_656
N1 H1N2 O2 1.04(6) 1.67(6) 2.704(5) 178(5) 1
N1 H1N2 O1 1.04(6) 2.48(5) 3.145(5) 121(4) 1
N2 H2N1 O1W 0.90(5) 1.89(5) 2.719(5) 152(4) 1
N2 H2N2 O3 0.85(5) 1.88(5) 2.700(5) 163(4) 1_556
O1W H1W O4 0.90(6) 1.93(6) 2.799(5) 160(4) 1_656
O1W H2W O1 0.70(7) 1.93(7) 2.609(5) 164(8) 1_545
